data_2021563
loop_
_publ_author_name
'Bhat, Satish Shantaram'
'Shivalingegowda, Naveen'
'Revankar, Vidyanand Krishna'
'Kawade, Vitthal Ajinath'
'Butcher, Ray J.'
'Lokanath, Neratur Krishnappagowda'

_publ_section_title
;
 One-dimensional copper(II) coordination polymers based on
 1,3-bis(pyridin-4-yl)propane and diimine ligands
;
_journal_coeditor_code SK3718
_journal_issue 5
_journal_name_full 'Acta Crystallographica Section C'
_journal_page_first 496
_journal_page_last 503
_journal_paper_doi 10.1107/S2053229619004042
_journal_volume 75
_journal_year 2019
_chemical_formula_iupac '[Cu (N O3) (C12 H8 N2) (C13 H14 N2) (H2 O)] N O3'
_chemical_formula_moiety 'C25 H24 Cu N5 O4 +, N O3 -'
_chemical_formula_sum 'C25 H24 Cu N6 O7'
_chemical_formula_weight 584.04
_chemical_name_systematic
'<i>catena</i>-Poly[[[aqua(nitrato-\k<i>O</i>)(1,10-phenanthroline-\k^2^<i>N</i>,<i>N</i>')copper(II)]-\m-1,3-bis(pyridin-4-yl)propane-\k^2^<i>N</i>:<i>N</i>'] nitrate]'
_space_group_crystal_system monoclinic
_space_group_IT_number 14
_space_group_name_Hall '-P 2yn'
_space_group_name_H-M_alt 'P 1 21/n 1'
_symmetry_space_group_name_Hall '-P 2yn'
_symmetry_space_group_name_H-M 'P 1 21/n 1'
_atom_sites_solution_hydrogens mixed
_atom_sites_solution_primary dual
_audit_creation_method SHELXL-2018/3
_cell_angle_alpha 90
_cell_angle_beta 106.140(2)
_cell_angle_gamma 90
_cell_formula_units_Z 8
_cell_length_a 16.0181(8)
_cell_length_b 15.8775(8)
_cell_length_c 20.0316(9)
_cell_measurement_reflns_used 6609
_cell_measurement_temperature 296(2)
_cell_measurement_theta_max 4.15
_cell_measurement_theta_min 64.33
_cell_volume 4893.8(4)
_computing_cell_refinement
;
APEX3 (Bruker, 2010)
;
_computing_data_collection
;
APEX3 (Bruker, 2010)
;
_computing_data_reduction
;
APEX3 (Bruker, 2010)
;
_computing_molecular_graphics
;
OLEX2 (Dolomanov <i>et al.</i>,  2009)
;
_computing_publication_material
;
OLEX2 (Dolomanov <i>et al.</i>,  2009)
;
_computing_structure_refinement
;
SHELXL2018 (Sheldrick, 2015b)
;
_computing_structure_solution
;
SHELXT2014 (Sheldrick, 2015a)
;
_diffrn_ambient_temperature 296(2)
_diffrn_detector_area_resol_mean 18.4
_diffrn_measured_fraction_theta_full 0.980
_diffrn_measured_fraction_theta_max 0.980
_diffrn_measurement_device_type 'Bruker X8 Proteum'
_diffrn_measurement_method '\f and \w scans'
_diffrn_radiation_type CuK\a
_diffrn_radiation_wavelength 1.54178
_diffrn_reflns_av_R_equivalents 0.0795
_diffrn_reflns_av_unetI/netI 0.0657
_diffrn_reflns_limit_h_max 18
_diffrn_reflns_limit_h_min -18
_diffrn_reflns_limit_k_max 15
_diffrn_reflns_limit_k_min -18
_diffrn_reflns_limit_l_max 23
_diffrn_reflns_limit_l_min -23
_diffrn_reflns_number 41636
_diffrn_reflns_theta_full 64.334
_diffrn_reflns_theta_max 64.334
_diffrn_reflns_theta_min 4.148
_exptl_absorpt_coefficient_mu 1.782
_exptl_absorpt_correction_T_max 0.7283
_exptl_absorpt_correction_T_min 0.6261
_exptl_absorpt_correction_type multi-scan
_exptl_absorpt_process_details
;
(SADABS; Bruker, 2010)
;
_exptl_crystal_colour blue
_exptl_crystal_density_diffrn 1.585
_exptl_crystal_density_method 'not measured'
_exptl_crystal_description block
_exptl_crystal_F_000 2408
_exptl_crystal_size_max 0.290
_exptl_crystal_size_mid 0.210
_exptl_crystal_size_min 0.190
_refine_diff_density_max 3.142
_refine_diff_density_min -0.616
_refine_ls_extinction_method none
_refine_ls_goodness_of_fit_ref 1.047
_refine_ls_hydrogen_treatment constr
_refine_ls_matrix_type full
_refine_ls_number_parameters 710
_refine_ls_number_reflns 8046
_refine_ls_number_restraints 69
_refine_ls_restrained_S_all 1.048
_refine_ls_R_factor_all 0.0922
_refine_ls_R_factor_gt 0.0785
_refine_ls_shift/su_max 0.001
_refine_ls_shift/su_mean 0.000
_refine_ls_structure_factor_coef Fsqd
_refine_ls_weighting_details 'w=1/[\s^2^(Fo^2^)+(0.1279P)^2^+12.1163P] where P=(Fo^2^+2Fc^2^)/3'
_refine_ls_weighting_scheme calc
_refine_ls_wR_factor_gt 0.1988
_refine_ls_wR_factor_ref 0.2119
_reflns_number_gt 6609
_reflns_number_total 8046
_reflns_threshold_expression 'I > 2\s(I)'
_cod_data_source_file sk3718sup1.cif
_cod_data_source_block 2
_cod_depositor_comments 'Adding full bibliography for 2021562--2021563.cif.'
_cod_database_code 2021563
_cod_database_fobs_code 2021563
_shelx_space_group_comment
;
The symmetry employed for this shelxl refinement is uniquely defined
by the following loop, which should always be used as a source of
symmetry information in preference to the above space-group names.
They are only intended as comments.
;
_shelx_estimated_absorpt_t_min 0.626
_shelx_estimated_absorpt_t_max 0.728

loop_
_space_group_symop_operation_xyz
'x, y, z'
'-x+1/2, y+1/2, -z+1/2'
'-x, -y, -z'
'x-1/2, -y-1/2, z-1/2'

loop_
_atom_site_type_symbol
_atom_site_label
_atom_site_fract_x
_atom_site_fract_y
_atom_site_fract_z
_atom_site_U_iso_or_equiv
_atom_site_adp_type
_atom_site_calc_flag
_atom_site_occupancy
Cu Cu1 0.23321(4) 0.83303(4) 0.52308(3) 0.0181(2) Uani d 1
O O1W 0.1030(2) 0.9223(2) 0.51668(17) 0.0265(8) Uani d 1
H H7A 0.081372 0.965588 0.493204 0.040 Uiso d 1
H H7B 0.064157 0.906397 0.535503 0.040 Uiso d 1
O O1 0.3580(2) 0.7311(2) 0.54397(16) 0.0264(8) Uani d 1
O O2 0.3843(2) 0.7203(2) 0.65633(17) 0.0300(8) Uani d 1
O O3 0.4636(2) 0.6526(2) 0.60283(18) 0.0310(8) Uani d 1
N N1 0.1684(2) 0.7559(2) 0.57224(18) 0.0174(8) Uani d 1
N N2 0.2806(2) 0.8807(2) 0.61986(18) 0.0164(8) Uani d 1
N N3 0.1808(2) 0.78180(19) 0.42809(16) 0.0188(8) Uani d 1
N N4 0.2055(2) 0.41997(19) 0.02014(16) 0.0145(8) Uani d 1
N N5 0.4027(3) 0.7016(2) 0.60190(19) 0.0230(9) Uani d 1
C C1 0.1129(3) 0.6940(3) 0.5471(2) 0.0222(10) Uani d 1
H H1 0.101462 0.680066 0.500333 0.027 Uiso calc 1
C C2 0.0711(3) 0.6489(3) 0.5884(2) 0.0265(11) Uani d 1
H H2 0.033106 0.605481 0.569209 0.032 Uiso calc 1
C C3 0.0863(3) 0.6690(3) 0.6573(2) 0.0253(11) Uani d 1
H H3 0.057644 0.640230 0.684862 0.030 Uiso calc 1
C C4 0.1457(3) 0.7336(3) 0.6861(2) 0.0216(10) Uani d 1
C C5 0.1686(3) 0.7580(3) 0.7579(2) 0.0272(11) Uani d 1
H H5 0.140735 0.733150 0.787845 0.033 Uiso calc 1
C C6 0.2299(3) 0.8165(3) 0.7820(2) 0.0239(11) Uani d 1
H H6 0.245832 0.829046 0.829214 0.029 Uiso calc 1
C C7 0.2718(3) 0.8605(3) 0.73766(19) 0.0183(10) Uani d 1
C C8 0.3376(3) 0.9212(3) 0.7603(2) 0.0241(11) Uani d 1
H H8 0.358175 0.934161 0.807336 0.029 Uiso calc 1
C C9 0.3711(3) 0.9609(3) 0.7131(2) 0.0255(11) Uani d 1
H H9 0.414319 1.001343 0.727697 0.031 Uiso calc 1
C C10 0.3400(3) 0.9403(3) 0.6425(2) 0.0211(10) Uani d 1
H H10 0.361603 0.969214 0.610522 0.025 Uiso calc 1
C C11 0.2467(3) 0.8412(2) 0.66664(19) 0.0164(9) Uani d 1
C C12 0.1849(3) 0.7753(3) 0.64095(19) 0.0168(9) Uani d 1
C C13 0.1195(3) 0.8235(3) 0.37982(19) 0.0227(10) Uani d 1
H H13 0.100528 0.875387 0.391582 0.027 Uiso calc 1
C C14 0.0837(3) 0.7929(3) 0.3139(2) 0.0207(10) Uani d 1
H H14 0.040834 0.823654 0.282542 0.025 Uiso calc 1
C C15 0.1109(3) 0.7161(3) 0.29377(19) 0.0205(10) Uani d 1
C C16 0.1741(3) 0.6733(3) 0.3442(2) 0.0260(11) Uani d 1
H H16 0.194462 0.621609 0.333537 0.031 Uiso calc 1
C C17 0.2067(3) 0.7069(2) 0.4097(2) 0.0254(11) Uani d 1
H H17 0.248254 0.676550 0.442548 0.030 Uiso calc 1
C C18 0.0714(3) 0.6852(3) 0.2212(2) 0.0270(11) Uani d 1
H H18A 0.062414 0.733457 0.190239 0.032 Uiso calc 1
H H18B 0.014585 0.662128 0.218771 0.032 Uiso calc 1
C C19 0.1221(3) 0.6190(3) 0.1932(2) 0.0225(10) Uani d 1
H H19A 0.124067 0.566743 0.218656 0.027 Uiso calc 1
H H19B 0.181293 0.638108 0.199340 0.027 Uiso calc 1
C C20 0.0778(3) 0.6042(3) 0.1159(2) 0.0244(11) Uani d 1
H H20A 0.018335 0.586494 0.110638 0.029 Uiso calc 1
H H20B 0.075735 0.657191 0.091384 0.029 Uiso calc 1
C C21 0.1219(3) 0.5395(2) 0.08250(19) 0.0169(9) Uani d 1
C C22 0.0865(3) 0.4601(2) 0.0644(2) 0.0196(10) Uani d 1
H H22 0.034120 0.445579 0.072848 0.024 Uiso calc 1
C C23 0.1293(2) 0.4025(2) 0.0339(2) 0.0182(9) Uani d 1
H H23 0.104678 0.349540 0.022343 0.022 Uiso calc 1
C C24 0.2004(3) 0.5561(3) 0.0674(2) 0.0199(10) Uani d 1
H H24 0.226706 0.608434 0.078452 0.024 Uiso calc 1
C C25 0.2389(3) 0.4967(2) 0.0366(2) 0.0218(10) Uani d 1
H H25 0.290721 0.510237 0.026742 0.026 Uiso calc 1
Cu Cu2 0.74979(4) 0.58368(4) 0.53016(3) 0.0173(2) Uani d 1
O O2W 0.5978(2) 0.6770(2) 0.53157(19) 0.0308(8) Uani d 1
H H14A 0.561486 0.662592 0.553422 0.046 Uiso d 1
H H14B 0.578188 0.719132 0.505852 0.046 Uiso d 1
O O4 0.8696(2) 0.4933(2) 0.54773(16) 0.0268(8) Uani d 1
O O5 0.9376(3) 0.5063(2) 0.65718(18) 0.0408(10) Uani d 1
O O6 0.9894(2) 0.4272(3) 0.5915(2) 0.0396(10) Uani d 1
N N6 0.7911(2) 0.6338(2) 0.62587(18) 0.0152(8) Uani d 1
N N7 0.6823(2) 0.5078(2) 0.57643(18) 0.0177(8) Uani d 1
N N8 0.6994(2) 0.5338(2) 0.43554(16) 0.0179(8) Uani d 1
N N9 0.7010(2) 0.1775(2) 0.01480(18) 0.0183(8) Uani d 1
N N10 0.9325(3) 0.4753(2) 0.60026(19) 0.0203(9) Uani d 1
C C26 0.6307(3) 0.4432(3) 0.5503(2) 0.0227(10) Uani d 1
H H26 0.620548 0.430140 0.503425 0.027 Uiso calc 1
C C27 0.5912(3) 0.3944(3) 0.5909(2) 0.0273(11) Uani d 1
H H27 0.555901 0.349213 0.571278 0.033 Uiso calc 1
C C28 0.6046(3) 0.4133(3) 0.6600(2) 0.0256(11) Uani d 1
H H28 0.578758 0.380755 0.687374 0.031 Uiso calc 1
C C29 0.6576(3) 0.4822(3) 0.6890(2) 0.0207(10) Uani d 1
C C30 0.6760(3) 0.5075(3) 0.7604(2) 0.0249(11) Uani d 1
H H30 0.649352 0.479864 0.789933 0.030 Uiso calc 1
C C31 0.7314(3) 0.5709(3) 0.7847(2) 0.0230(10) Uani d 1
H H31 0.742162 0.586259 0.831163 0.028 Uiso calc 1
C C32 0.7748(3) 0.6159(3) 0.74203(19) 0.0190(10) Uani d 1
C C33 0.8384(3) 0.6783(3) 0.7656(2) 0.0258(11) Uani d 1
H H33 0.854483 0.694143 0.812177 0.031 Uiso calc 1
C C34 0.8765(3) 0.7156(3) 0.7202(2) 0.0261(11) Uani d 1
H H34 0.919565 0.755931 0.735783 0.031 Uiso calc 1
C C35 0.8504(3) 0.6928(3) 0.6499(2) 0.0213(10) Uani d 1
H H35 0.875384 0.719945 0.619137 0.026 Uiso calc 1
C C36 0.7544(3) 0.5950(2) 0.67135(19) 0.0160(9) Uani d 1
C C37 0.6957(3) 0.5270(2) 0.64473(19) 0.0161(9) Uani d 1
C C38 0.6286(3) 0.5692(3) 0.39248(19) 0.0248(11) Uani d 1
H H38 0.598858 0.610156 0.409994 0.030 Uiso calc 1
C C39 0.5984(3) 0.5474(3) 0.3236(2) 0.0221(10) Uani d 1
H H39 0.549683 0.574328 0.295320 0.027 Uiso calc 1
C C40 0.6402(3) 0.4854(3) 0.29583(18) 0.0182(10) Uani d 1
C C41 0.7121(3) 0.4476(3) 0.3414(2) 0.0240(11) Uani d 1
H H41 0.741845 0.405177 0.325518 0.029 Uiso calc 1
C C42 0.7396(3) 0.4726(3) 0.4099(2) 0.0238(11) Uani d 1
H H42 0.787678 0.446223 0.439404 0.029 Uiso calc 1
C C43 0.6083(3) 0.4660(3) 0.21981(19) 0.0220(10) Uani d 1
H H43A 0.617474 0.515533 0.194436 0.026 Uiso calc 1
H H43B 0.546102 0.456656 0.208454 0.026 Uiso calc 1
C C44 0.6488(3) 0.3908(3) 0.19280(19) 0.0209(10) Uani d 1
H H44A 0.638327 0.339665 0.215711 0.025 Uiso calc 1
H H44B 0.711085 0.398695 0.202720 0.025 Uiso calc 1
C C45 0.6081(3) 0.3833(3) 0.1143(2) 0.0240(10) Uani d 1
H H45A 0.545665 0.377374 0.105308 0.029 Uiso calc 1
H H45B 0.618877 0.435063 0.092352 0.029 Uiso calc 1
C C46 0.6416(3) 0.3105(2) 0.0810(2) 0.0179(9) Uani d 1
C C47 0.5998(3) 0.2331(2) 0.0711(2) 0.0189(10) Uani d 1
H H47 0.550565 0.224825 0.086236 0.023 Uiso calc 1
C C48 0.6312(2) 0.1684(2) 0.0390(2) 0.0168(9) Uani d 1
H H48 0.603072 0.116623 0.033802 0.020 Uiso calc 1
C C49 0.7159(3) 0.3179(3) 0.0577(2) 0.0209(10) Uani d 1
H H49 0.747448 0.367866 0.064726 0.025 Uiso calc 1
C C50 0.7423(3) 0.2522(2) 0.0246(2) 0.0208(10) Uani d 1
H H50 0.790763 0.259253 0.008241 0.025 Uiso calc 1
O O7 0.0576(3) 1.0284(2) 0.4036(2) 0.0415(10) Uani d 1
O O8 0.0551(4) 1.1244(3) 0.3303(2) 0.0646(15) Uani d 1
O O9 0.0131(3) 1.1526(2) 0.4204(2) 0.0430(10) Uani d 1
N N11 0.0421(3) 1.1023(2) 0.3858(2) 0.0230(9) Uani d 1
O O10 0.5661(3) 0.8761(2) 0.3550(2) 0.0397(10) Uani d 1
O O11 0.5582(3) 0.8222(2) 0.45225(18) 0.0397(10) Uani d 1
O O12 0.5325(2) 0.7453(2) 0.36039(18) 0.0325(8) Uani d 1
N N12 0.5518(3) 0.8143(3) 0.3890(2) 0.0257(9) Uani d 1

loop_
_atom_site_aniso_label
_atom_site_aniso_U_11
_atom_site_aniso_U_22
_atom_site_aniso_U_33
_atom_site_aniso_U_12
_atom_site_aniso_U_13
_atom_site_aniso_U_23
Cu1 0.0283(4) 0.0195(4) 0.0079(3) -0.0090(3) 0.0074(3) -0.0028(2)
O1W 0.0272(19) 0.033(2) 0.0218(18) 0.0046(15) 0.0106(15) 0.0033(14)
O1 0.035(2) 0.0251(18) 0.0162(17) 0.0022(15) 0.0024(15) 0.0031(13)
O2 0.041(2) 0.0304(19) 0.0199(17) -0.0057(16) 0.0107(16) -0.0041(15)
O3 0.033(2) 0.0293(19) 0.0275(19) 0.0047(16) 0.0038(16) -0.0022(15)
N1 0.024(2) 0.0146(19) 0.0129(18) -0.0021(15) 0.0048(16) 0.0020(14)
N2 0.021(2) 0.0150(19) 0.0123(18) -0.0011(15) 0.0031(15) -0.0022(14)
N3 0.026(2) 0.019(2) 0.0110(18) -0.0035(16) 0.0054(16) -0.0014(15)
N4 0.0273(18) 0.0133(16) 0.0029(14) 0.0141(14) 0.0040(13) 0.0020(12)
N5 0.033(2) 0.015(2) 0.018(2) -0.0051(17) 0.0015(18) -0.0024(16)
C1 0.024(3) 0.016(2) 0.025(2) -0.0023(19) 0.005(2) 0.0004(19)
C2 0.022(3) 0.025(3) 0.031(3) -0.003(2) 0.003(2) 0.007(2)
C3 0.022(3) 0.023(3) 0.032(3) -0.0006(19) 0.009(2) 0.014(2)
C4 0.024(3) 0.025(3) 0.018(2) 0.006(2) 0.009(2) 0.0086(19)
C5 0.029(3) 0.040(3) 0.016(2) 0.006(2) 0.013(2) 0.011(2)
C6 0.031(3) 0.031(3) 0.009(2) 0.009(2) 0.0051(19) 0.0049(19)
C7 0.023(2) 0.020(2) 0.012(2) 0.0065(19) 0.0044(18) 0.0025(17)
C8 0.032(3) 0.026(3) 0.011(2) 0.003(2) 0.001(2) -0.0040(18)
C9 0.032(3) 0.023(3) 0.017(2) -0.001(2) 0.000(2) -0.0033(19)
C10 0.029(3) 0.018(2) 0.015(2) -0.003(2) 0.0038(19) -0.0016(18)
C11 0.022(2) 0.016(2) 0.012(2) 0.0045(18) 0.0060(18) 0.0023(17)
C12 0.018(2) 0.019(2) 0.013(2) 0.0049(18) 0.0043(18) 0.0009(17)
C13 0.032(3) 0.017(2) 0.022(2) 0.004(2) 0.011(2) -0.0036(18)
C14 0.024(3) 0.020(2) 0.017(2) 0.0097(19) 0.0040(19) 0.0004(18)
C15 0.025(3) 0.022(2) 0.015(2) 0.0014(19) 0.0068(19) -0.0008(18)
C16 0.035(3) 0.021(3) 0.019(2) 0.009(2) 0.003(2) -0.0059(19)
C17 0.035(3) 0.023(3) 0.013(2) 0.007(2) -0.002(2) -0.0039(19)
C18 0.033(3) 0.028(3) 0.017(2) 0.010(2) 0.002(2) -0.007(2)
C19 0.033(3) 0.021(2) 0.015(2) 0.008(2) 0.009(2) -0.0010(18)
C20 0.030(3) 0.024(3) 0.020(2) 0.006(2) 0.008(2) -0.0025(19)
C21 0.026(2) 0.018(2) 0.0048(19) 0.0017(18) 0.0001(17) -0.0017(16)
C22 0.027(3) 0.020(2) 0.015(2) -0.0008(19) 0.0101(19) 0.0009(18)
C23 0.021(2) 0.016(2) 0.017(2) -0.0015(18) 0.0038(19) -0.0003(17)
C24 0.028(3) 0.016(2) 0.014(2) -0.0040(19) 0.0021(19) -0.0017(17)
C25 0.013(2) 0.039(3) 0.013(2) -0.003(2) 0.0045(18) 0.005(2)
Cu2 0.0280(4) 0.0167(4) 0.0084(3) -0.0062(3) 0.0071(3) -0.0021(2)
O2W 0.028(2) 0.031(2) 0.033(2) 0.0006(15) 0.0078(16) 0.0056(15)
O4 0.0245(19) 0.0303(19) 0.0197(17) 0.0107(15) -0.0036(14) 0.0011(14)
O5 0.057(3) 0.040(2) 0.0185(18) 0.0170(19) -0.0003(17) -0.0080(16)
O6 0.032(2) 0.046(2) 0.036(2) 0.0184(18) 0.0012(17) -0.0119(18)
N6 0.022(2) 0.0127(18) 0.0112(17) 0.0001(15) 0.0045(15) 0.0002(14)
N7 0.021(2) 0.0169(19) 0.0147(18) 0.0022(15) 0.0044(16) -0.0010(15)
N8 0.026(2) 0.0174(19) 0.0111(18) -0.0028(16) 0.0064(16) -0.0019(14)
N9 0.031(2) 0.0125(19) 0.0120(18) -0.0060(16) 0.0077(16) -0.0030(14)
N10 0.031(2) 0.0140(19) 0.017(2) 0.0038(17) 0.0084(17) 0.0003(15)
C26 0.024(3) 0.021(2) 0.023(2) -0.001(2) 0.006(2) -0.0062(19)
C27 0.027(3) 0.027(3) 0.027(3) -0.009(2) 0.007(2) -0.002(2)
C28 0.024(3) 0.028(3) 0.027(3) -0.003(2) 0.010(2) 0.008(2)
C29 0.022(2) 0.024(2) 0.018(2) 0.0019(19) 0.0085(19) 0.0047(19)
C30 0.030(3) 0.032(3) 0.016(2) 0.004(2) 0.013(2) 0.009(2)
C31 0.031(3) 0.029(3) 0.011(2) 0.006(2) 0.009(2) -0.0024(19)
C32 0.025(2) 0.021(2) 0.012(2) 0.0062(19) 0.0050(18) 0.0013(18)
C33 0.035(3) 0.028(3) 0.012(2) 0.000(2) 0.003(2) -0.0037(19)
C34 0.036(3) 0.024(3) 0.016(2) -0.008(2) 0.004(2) -0.0055(19)
C35 0.028(3) 0.021(2) 0.015(2) -0.005(2) 0.0059(19) -0.0027(18)
C36 0.017(2) 0.019(2) 0.011(2) 0.0022(17) 0.0021(17) -0.0012(17)
C37 0.019(2) 0.017(2) 0.013(2) 0.0055(18) 0.0056(18) 0.0013(17)
C38 0.033(3) 0.025(3) 0.020(2) 0.005(2) 0.012(2) -0.006(2)
C39 0.023(3) 0.027(3) 0.017(2) 0.004(2) 0.0056(19) -0.0031(19)
C40 0.027(3) 0.014(2) 0.015(2) -0.0060(18) 0.0078(19) -0.0044(17)
C41 0.035(3) 0.021(2) 0.016(2) 0.005(2) 0.006(2) -0.0048(18)
C42 0.033(3) 0.022(2) 0.014(2) 0.005(2) 0.002(2) 0.0004(18)
C43 0.031(3) 0.019(2) 0.015(2) 0.001(2) 0.004(2) -0.0030(18)
C44 0.030(3) 0.016(2) 0.016(2) 0.0020(19) 0.006(2) -0.0026(18)
C45 0.037(3) 0.019(2) 0.016(2) 0.005(2) 0.005(2) 0.0015(19)
C46 0.025(2) 0.018(2) 0.009(2) 0.0016(19) 0.0018(18) 0.0012(17)
C47 0.020(2) 0.024(2) 0.016(2) -0.0031(19) 0.0095(19) -0.0022(18)
C48 0.023(2) 0.017(2) 0.012(2) -0.0064(18) 0.0057(18) -0.0037(17)
C49 0.027(3) 0.016(2) 0.017(2) -0.0084(19) 0.0007(19) -0.0031(18)
C50 0.020(2) 0.025(3) 0.020(2) -0.0037(19) 0.0089(19) -0.0016(19)
O7 0.045(2) 0.023(2) 0.049(2) 0.0086(17) 0.0009(19) 0.0086(17)
O8 0.116(5) 0.044(3) 0.058(3) -0.016(3) 0.063(3) -0.005(2)
O9 0.055(3) 0.036(2) 0.047(2) 0.0023(19) 0.030(2) -0.0087(19)
N11 0.029(2) 0.018(2) 0.022(2) -0.0031(17) 0.0077(18) 0.0017(17)
O10 0.051(3) 0.0209(19) 0.052(2) -0.0036(17) 0.022(2) 0.0083(18)
O11 0.057(3) 0.037(2) 0.0239(19) 0.0203(19) 0.0087(18) 0.0035(16)
O12 0.040(2) 0.0207(19) 0.034(2) -0.0044(16) 0.0074(17) -0.0018(15)
N12 0.028(2) 0.022(2) 0.028(2) 0.0014(18) 0.0086(18) -0.0015(18)

loop_
_atom_type_symbol
_atom_type_description
_atom_type_scat_dispersion_real
_atom_type_scat_dispersion_imag
_atom_type_scat_source
C C 0.0181 0.0091 'International Tables Vol C Tables 4.2.6.8 and 6.1.1.4'
H H 0.0000 0.0000 'International Tables Vol C Tables 4.2.6.8 and 6.1.1.4'
Cu Cu -1.9646 0.5888 'International Tables Vol C Tables 4.2.6.8 and 6.1.1.4'
N N 0.0311 0.0180 'International Tables Vol C Tables 4.2.6.8 and 6.1.1.4'
O O 0.0492 0.0322 'International Tables Vol C Tables 4.2.6.8 and 6.1.1.4'

loop_
_geom_angle_atom_site_label_1
_geom_angle_atom_site_label_2
_geom_angle_atom_site_label_3
_geom_angle_site_symmetry_1
_geom_angle_site_symmetry_3
_geom_angle
N2 Cu1 N4 . 2 93.31(14)
N2 Cu1 N3 . . 176.82(15)
N4 Cu1 N3 2 . 89.75(14)
N2 Cu1 N1 . . 82.34(15)
N4 Cu1 N1 2 . 173.97(14)
N3 Cu1 N1 . . 94.55(15)
N2 Cu1 O1W . . 85.53(13)
N4 Cu1 O1W 2 . 95.09(12)
N3 Cu1 O1W . . 93.31(12)
N1 Cu1 O1W . . 80.46(13)
N2 Cu1 O1 . . 90.71(13)
N4 Cu1 O1 2 . 93.00(12)
N3 Cu1 O1 . . 90.03(11)
N1 Cu1 O1 . . 91.23(13)
O1W Cu1 O1 . . 171.26(11)
Cu1 O1W H7A . . 133.9
Cu1 O1W H7B . . 120.8
H7A O1W H7B . . 104.5
N5 O1 Cu1 . . 127.5(3)
C1 N1 C12 . . 118.2(4)
C1 N1 Cu1 . . 129.9(3)
C12 N1 Cu1 . . 111.8(3)
C10 N2 C11 . . 118.5(3)
C10 N2 Cu1 . . 129.5(3)
C11 N2 Cu1 . . 111.9(3)
C17 N3 C13 . . 117.3(3)
C17 N3 Cu1 . . 122.3(2)
C13 N3 Cu1 . . 120.4(2)
C25 N4 C23 . . 117.4(3)
C25 N4 Cu1 . 2_545 121.3(3)
C23 N4 Cu1 . 2_545 121.3(2)
O2 N5 O3 . . 120.8(4)
O2 N5 O1 . . 120.2(4)
O3 N5 O1 . . 118.9(4)
N1 C1 C2 . . 122.3(4)
N1 C1 H1 . . 118.8
C2 C1 H1 . . 118.8
C3 C2 C1 . . 119.8(4)
C3 C2 H2 . . 120.1
C1 C2 H2 . . 120.1
C2 C3 C4 . . 119.4(4)
C2 C3 H3 . . 120.3
C4 C3 H3 . . 120.3
C12 C4 C3 . . 116.9(3)
C12 C4 C5 . . 118.8(4)
C3 C4 C5 . . 124.2(3)
C6 C5 C4 . . 120.4(4)
C6 C5 H5 . . 119.8
C4 C5 H5 . . 119.8
C5 C6 C7 . . 122.4(4)
C5 C6 H6 . . 118.8
C7 C6 H6 . . 118.8
C11 C7 C8 . . 117.1(3)
C11 C7 C6 . . 118.0(3)
C8 C7 C6 . . 124.8(3)
C9 C8 C7 . . 119.7(4)
C9 C8 H8 . . 120.1
C7 C8 H8 . . 120.1
C8 C9 C10 . . 119.6(4)
C8 C9 H9 . . 120.2
C10 C9 H9 . . 120.2
N2 C10 C9 . . 122.0(4)
N2 C10 H10 . . 119.0
C9 C10 H10 . . 119.0
N2 C11 C7 . . 122.8(3)
N2 C11 C12 . . 117.2(3)
C7 C11 C12 . . 120.0(3)
N1 C12 C4 . . 123.2(4)
N1 C12 C11 . . 116.7(3)
C4 C12 C11 . . 120.1(3)
N3 C13 C14 . . 122.8(3)
N3 C13 H13 . . 118.6
C14 C13 H13 . . 118.6
C13 C14 C15 . . 120.5(3)
C13 C14 H14 . . 119.7
C15 C14 H14 . . 119.7
C16 C15 C14 . . 116.1(3)
C16 C15 C18 . . 124.8(3)
C14 C15 C18 . . 119.1(3)
C17 C16 C15 . . 120.6(4)
C17 C16 H16 . . 119.7
C15 C16 H16 . . 119.7
N3 C17 C16 . . 122.6(4)
N3 C17 H17 . . 118.7
C16 C17 H17 . . 118.7
C15 C18 C19 . . 117.2(3)
C15 C18 H18A . . 108.0
C19 C18 H18A . . 108.0
C15 C18 H18B . . 108.0
C19 C18 H18B . . 108.0
H18A C18 H18B . . 107.2
C18 C19 C20 . . 109.4(3)
C18 C19 H19A . . 109.8
C20 C19 H19A . . 109.8
C18 C19 H19B . . 109.8
C20 C19 H19B . . 109.8
H19A C19 H19B . . 108.2
C21 C20 C19 . . 114.3(3)
C21 C20 H20A . . 108.7
C19 C20 H20A . . 108.7
C21 C20 H20B . . 108.7
C19 C20 H20B . . 108.7
H20A C20 H20B . . 107.6
C22 C21 C24 . . 116.2(3)
C22 C21 C20 . . 121.9(3)
C24 C21 C20 . . 121.9(3)
C23 C22 C21 . . 120.0(4)
C23 C22 H22 . . 120.0
C21 C22 H22 . . 120.0
N4 C23 C22 . . 122.7(3)
N4 C23 H23 . . 118.6
C22 C23 H23 . . 118.6
C25 C24 C21 . . 120.9(3)
C25 C24 H24 . . 119.5
C21 C24 H24 . . 119.5
N4 C25 C24 . . 122.8(3)
N4 C25 H25 . . 118.6
C24 C25 H25 . . 118.6
N8 Cu2 N7 . . 94.16(15)
N8 Cu2 N6 . . 175.66(15)
N7 Cu2 N6 . . 82.76(15)
N8 Cu2 N9 . 2_655 88.53(15)
N7 Cu2 N9 . 2_655 168.16(14)
N6 Cu2 N9 . 2_655 93.88(15)
N8 Cu2 O4 . . 89.86(12)
N7 Cu2 O4 . . 94.95(14)
N6 Cu2 O4 . . 93.45(13)
N9 Cu2 O4 2_655 . 96.58(12)
N8 Cu2 O2W . . 95.40(12)
N7 Cu2 O2W . . 74.75(13)
N6 Cu2 O2W . . 80.86(13)
N9 Cu2 O2W 2_655 . 93.53(11)
O4 Cu2 O2W . . 168.72(11)
Cu2 O2W H14A . . 124.9
Cu2 O2W H14B . . 125.1
H14A O2W H14B . . 109.4
N10 O4 Cu2 . . 133.6(3)
C35 N6 C36 . . 118.4(3)
C35 N6 Cu2 . . 129.8(3)
C36 N6 Cu2 . . 111.7(3)
C26 N7 C37 . . 118.4(4)
C26 N7 Cu2 . . 129.5(3)
C37 N7 Cu2 . . 112.1(3)
C38 N8 C42 . . 117.8(3)
C38 N8 Cu2 . . 119.2(2)
C42 N8 Cu2 . . 122.5(3)
C48 N9 C50 . . 117.8(3)
C48 N9 Cu2 . 2_645 123.4(2)
C50 N9 Cu2 . 2_645 118.7(3)
O5 N10 O6 . . 121.2(4)
O5 N10 O4 . . 120.9(4)
O6 N10 O4 . . 117.8(4)
N7 C26 C27 . . 122.1(4)
N7 C26 H26 . . 119.0
C27 C26 H26 . . 119.0
C28 C27 C26 . . 119.8(4)
C28 C27 H27 . . 120.1
C26 C27 H27 . . 120.1
C27 C28 C29 . . 119.5(4)
C27 C28 H28 . . 120.2
C29 C28 H28 . . 120.2
C37 C29 C28 . . 116.9(3)
C37 C29 C30 . . 118.9(4)
C28 C29 C30 . . 124.2(3)
C31 C30 C29 . . 120.3(4)
C31 C30 H30 . . 119.9
C29 C30 H30 . . 119.9
C30 C31 C32 . . 122.6(3)
C30 C31 H31 . . 118.7
C32 C31 H31 . . 118.7
C36 C32 C33 . . 116.8(3)
C36 C32 C31 . . 118.0(3)
C33 C32 C31 . . 125.2(3)
C34 C33 C32 . . 119.9(4)
C34 C33 H33 . . 120.1
C32 C33 H33 . . 120.1
C33 C34 C35 . . 119.7(4)
C33 C34 H34 . . 120.2
C35 C34 H34 . . 120.2
N6 C35 C34 . . 122.2(4)
N6 C35 H35 . . 118.9
C34 C35 H35 . . 118.9
N6 C36 C32 . . 123.1(3)
N6 C36 C37 . . 116.9(3)
C32 C36 C37 . . 119.9(3)
N7 C37 C29 . . 123.2(4)
N7 C37 C36 . . 116.5(3)
C29 C37 C36 . . 120.2(3)
N8 C38 C39 . . 122.6(3)
N8 C38 H38 . . 118.7
C39 C38 H38 . . 118.7
C38 C39 C40 . . 120.3(4)
C38 C39 H39 . . 119.8
C40 C39 H39 . . 119.8
C41 C40 C39 . . 116.5(3)
C41 C40 C43 . . 124.4(3)
C39 C40 C43 . . 119.1(3)
C42 C41 C40 . . 120.4(4)
C42 C41 H41 . . 119.8
C40 C41 H41 . . 119.8
N8 C42 C41 . . 122.3(4)
N8 C42 H42 . . 118.8
C41 C42 H42 . . 118.8
C40 C43 C44 . . 117.6(3)
C40 C43 H43A . . 107.9
C44 C43 H43A . . 107.9
C40 C43 H43B . . 107.9
C44 C43 H43B . . 107.9
H43A C43 H43B . . 107.2
C43 C44 C45 . . 108.9(3)
C43 C44 H44A . . 109.9
C45 C44 H44A . . 109.9
C43 C44 H44B . . 109.9
C45 C44 H44B . . 109.9
H44A C44 H44B . . 108.3
C46 C45 C44 . . 114.4(3)
C46 C45 H45A . . 108.7
C44 C45 H45A . . 108.7
C46 C45 H45B . . 108.7
C44 C45 H45B . . 108.7
H45A C45 H45B . . 107.6
C47 C46 C49 . . 116.6(3)
C47 C46 C45 . . 121.8(3)
C49 C46 C45 . . 121.6(3)
C48 C47 C46 . . 120.2(3)
C48 C47 H47 . . 119.9
C46 C47 H47 . . 119.9
N9 C48 C47 . . 122.4(3)
N9 C48 H48 . . 118.8
C47 C48 H48 . . 118.8
C50 C49 C46 . . 120.3(3)
C50 C49 H49 . . 119.8
C46 C49 H49 . . 119.8
N9 C50 C49 . . 122.6(3)
N9 C50 H50 . . 118.7
C49 C50 H50 . . 118.7
O9 N11 O7 . . 122.2(4)
O9 N11 O8 . . 120.4(4)
O7 N11 O8 . . 117.4(4)
O12 N12 O11 . . 119.9(4)
O12 N12 O10 . . 120.2(4)
O11 N12 O10 . . 119.9(4)

loop_
_geom_bond_atom_site_label_1
_geom_bond_atom_site_label_2
_geom_bond_site_symmetry_2
_geom_bond_distance
Cu1 N2 . 2.022(3)
Cu1 N4 2 2.023(3)
Cu1 N3 . 2.024(3)
Cu1 N1 . 2.029(4)
Cu1 O1W . 2.496(3)
Cu1 O1 . 2.515(3)
O1W H7A . 0.8502
O1W H7B . 0.8501
O1 N5 . 1.271(5)
O2 N5 . 1.241(5)
O3 N5 . 1.245(5)
N1 C1 . 1.327(6)
N1 C12 . 1.362(5)
N2 C10 . 1.330(6)
N2 C11 . 1.359(5)
N3 C17 . 1.343(3)
N3 C13 . 1.346(3)
N4 C25 . 1.335(3)
N4 C23 . 1.353(3)
C1 C2 . 1.397(5)
C1 H1 . 0.9300
C2 C3 . 1.371(6)
C2 H2 . 0.9300
C3 C4 . 1.408(5)
C3 H3 . 0.9300
C4 C12 . 1.402(5)
C4 C5 . 1.436(5)
C5 C6 . 1.340(6)
C5 H5 . 0.9300
C6 C7 . 1.435(5)
C6 H6 . 0.9300
C7 C11 . 1.401(5)
C7 C8 . 1.406(5)
C8 C9 . 1.365(6)
C8 H8 . 0.9300
C9 C10 . 1.401(5)
C9 H9 . 0.9300
C10 H10 . 0.9300
C11 C12 . 1.434(5)
C13 C14 . 1.374(5)
C13 H13 . 0.9300
C14 C15 . 1.392(5)
C14 H14 . 0.9300
C15 C16 . 1.392(5)
C15 C18 . 1.498(5)
C16 C17 . 1.379(5)
C16 H16 . 0.9300
C17 H17 . 0.9300
C18 C19 . 1.527(5)
C18 H18A . 0.9700
C18 H18B . 0.9700
C19 C20 . 1.531(5)
C19 H19A . 0.9700
C19 H19B . 0.9700
C20 C21 . 1.506(5)
C20 H20A . 0.9700
C20 H20B . 0.9700
C21 C22 . 1.388(5)
C21 C24 . 1.398(5)
C22 C23 . 1.383(5)
C22 H22 . 0.9300
C23 H23 . 0.9300
C24 C25 . 1.365(5)
C24 H24 . 0.9300
C25 H25 . 0.9300
Cu2 N8 . 2.005(3)
Cu2 N7 . 2.008(4)
Cu2 N6 . 2.010(3)
Cu2 N9 2_655 2.012(3)
Cu2 O4 . 2.343(3)
Cu2 O2W . 2.856(4)
O2W H14A . 0.8507
O2W H14B . 0.8500
O4 N10 . 1.271(5)
O5 N10 . 1.224(5)
O6 N10 . 1.238(5)
N6 C35 . 1.325(6)
N6 C36 . 1.361(5)
N7 C26 . 1.331(6)
N7 C37 . 1.359(5)
N8 C38 . 1.343(3)
N8 C42 . 1.344(3)
N9 C48 . 1.343(3)
N9 C50 . 1.345(3)
C26 C27 . 1.397(5)
C26 H26 . 0.9300
C27 C28 . 1.372(6)
C27 H27 . 0.9300
C28 C29 . 1.408(5)
C28 H28 . 0.9300
C29 C37 . 1.402(5)
C29 C30 . 1.436(5)
C30 C31 . 1.341(6)
C30 H30 . 0.9300
C31 C32 . 1.434(5)
C31 H31 . 0.9300
C32 C36 . 1.402(5)
C32 C33 . 1.405(5)
C33 C34 . 1.364(6)
C33 H33 . 0.9300
C34 C35 . 1.400(5)
C34 H34 . 0.9300
C35 H35 . 0.9300
C36 C37 . 1.433(5)
C38 C39 . 1.374(5)
C38 H38 . 0.9300
C39 C40 . 1.392(5)
C39 H39 . 0.9300
C40 C41 . 1.391(5)
C40 C43 . 1.497(5)
C41 C42 . 1.378(5)
C41 H41 . 0.9300
C42 H42 . 0.9300
C43 C44 . 1.527(5)
C43 H43A . 0.9700
C43 H43B . 0.9700
C44 C45 . 1.531(5)
C44 H44A . 0.9700
C44 H44B . 0.9700
C45 C46 . 1.505(5)
C45 H45A . 0.9700
C45 H45B . 0.9700
C46 C47 . 1.386(5)
C46 C49 . 1.400(5)
C47 C48 . 1.380(5)
C47 H47 . 0.9300
C48 H48 . 0.9300
C49 C50 . 1.365(5)
C49 H49 . 0.9300
C50 H50 . 0.9300
O7 N11 . 1.232(5)
O8 N11 . 1.238(6)
O9 N11 . 1.231(5)
O10 N12 . 1.251(5)
O11 N12 . 1.249(5)
O12 N12 . 1.236(5)

loop_
_geom_hbond_atom_site_label_D
_geom_hbond_atom_site_label_H
_geom_hbond_atom_site_label_A
_geom_hbond_site_symmetry_A
_geom_hbond_distance_DH
_geom_hbond_distance_HA
_geom_hbond_distance_DA
_geom_hbond_angle_DHA
_geom_hbond_publ_flag
O1W H7A O7 . 0.85 2.00 2.754(5) 148 yes
O1W H7B O9 3_576 0.85 1.95 2.787(6) 168 yes
O2W H14A O3 . 0.85 2.08 2.918(3) 168 yes
O2W H14B O11 . 0.85 1.93 2.772(5) 168 yes
C1 H1 O6 3_666 0.93 2.63 3.401(6) 141 no
C9 H9 O10 3_676 0.93 2.63 3.215(6) 121 no
C10 H10 N4 2 0.93 2.66 3.152(5) 114 no
C13 H13 O1W . 0.93 2.60 3.232(5) 125 no
C13 H13 O7 . 0.93 2.55 3.471(5) 169 no
C17 H17 O1 . 0.93 2.45 3.103(5) 128 no
C22 H22 O11 2_545 0.93 2.42 3.137(5) 134 no
C23 H23 O1 2_545 0.93 2.47 3.170(5) 132 no
C25 H25 O1W 2_545 0.93 2.54 3.233(5) 132 no
C25 H25 O7 2_545 0.93 2.46 3.184(6) 135 no
C26 H26 O3 3_666 0.93 2.54 3.380(5) 150 no
C26 H26 N8 . 0.93 2.67 3.157(5) 114 no
C34 H34 O8 3_676 0.93 2.41 3.048(6) 126 no
C34 H34 O12 4_676 0.93 2.64 3.258(6) 124 no
C38 H38 O12 . 0.93 2.48 3.170(5) 131 no
C42 H42 O4 . 0.93 2.32 2.978(5) 127 no
C47 H47 O6 4_565 0.93 2.62 3.190(5) 120 no
C48 H48 O6 4_565 0.93 2.51 3.147(5) 126 no
C50 H50 O2W 2_645 0.93 2.51 3.295(5) 142 no
C50 H50 O11 2_645 0.93 2.53 3.293(5) 139 no

loop_
_geom_torsion_atom_site_label_1
_geom_torsion_atom_site_label_2
_geom_torsion_atom_site_label_3
_geom_torsion_atom_site_label_4
_geom_torsion_site_symmetry_1
_geom_torsion
Cu1 O1 N5 O2 . 2.7(6)
Cu1 O1 N5 O3 . -178.7(3)
C12 N1 C1 C2 . 0.4(7)
Cu1 N1 C1 C2 . -177.4(4)
N1 C1 C2 C3 . 0.7(7)
C1 C2 C3 C4 . -1.6(7)
C2 C3 C4 C12 . 1.4(7)
C2 C3 C4 C5 . -178.0(5)
C12 C4 C5 C6 . -3.6(7)
C3 C4 C5 C6 . 175.7(5)
C4 C5 C6 C7 . 3.5(7)
C5 C6 C7 C11 . 0.3(7)
C5 C6 C7 C8 . -178.7(5)
C11 C7 C8 C9 . 2.9(7)
C6 C7 C8 C9 . -178.1(5)
C7 C8 C9 C10 . -0.5(7)
C11 N2 C10 C9 . 2.7(7)
Cu1 N2 C10 C9 . -174.3(3)
C8 C9 C10 N2 . -2.5(8)
C10 N2 C11 C7 . -0.1(7)
Cu1 N2 C11 C7 . 177.4(3)
C10 N2 C11 C12 . -177.9(4)
Cu1 N2 C11 C12 . -0.4(5)
C8 C7 C11 N2 . -2.7(7)
C6 C7 C11 N2 . 178.2(4)
C8 C7 C11 C12 . 175.1(4)
C6 C7 C11 C12 . -4.0(6)
C1 N1 C12 C4 . -0.6(7)
Cu1 N1 C12 C4 . 177.6(3)
C1 N1 C12 C11 . 178.6(4)
Cu1 N1 C12 C11 . -3.3(5)
C3 C4 C12 N1 . -0.3(7)
C5 C4 C12 N1 . 179.1(4)
C3 C4 C12 C11 . -179.5(4)
C5 C4 C12 C11 . 0.0(7)
N2 C11 C12 N1 . 2.5(6)
C7 C11 C12 N1 . -175.4(4)
N2 C11 C12 C4 . -178.3(4)
C7 C11 C12 C4 . 3.8(6)
C17 N3 C13 C14 . -0.3(7)
Cu1 N3 C13 C14 . 178.0(4)
N3 C13 C14 C15 . -0.9(7)
C13 C14 C15 C16 . 1.1(7)
C13 C14 C15 C18 . -179.1(5)
C14 C15 C16 C17 . -0.3(7)
C18 C15 C16 C17 . 179.9(5)
C13 N3 C17 C16 . 1.2(7)
Cu1 N3 C17 C16 . -177.1(4)
C15 C16 C17 N3 . -0.9(8)
C16 C15 C18 C19 . -20.5(7)
C14 C15 C18 C19 . 159.7(5)
C15 C18 C19 C20 . -172.6(4)
C18 C19 C20 C21 . -179.7(4)
C19 C20 C21 C22 . 107.0(5)
C19 C20 C21 C24 . -73.5(5)
C24 C21 C22 C23 . 0.6(6)
C20 C21 C22 C23 . -179.9(4)
C25 N4 C23 C22 . -0.6(6)
Cu1 N4 C23 C22 2_545 178.9(3)
C21 C22 C23 N4 . -0.2(7)
C22 C21 C24 C25 . 0.0(6)
C20 C21 C24 C25 . -179.5(4)
C23 N4 C25 C24 . 1.2(6)
Cu1 N4 C25 C24 2_545 -178.4(3)
C21 C24 C25 N4 . -0.9(7)
Cu2 O4 N10 O5 . 2.1(7)
Cu2 O4 N10 O6 . -175.9(3)
C37 N7 C26 C27 . -0.9(7)
Cu2 N7 C26 C27 . 177.2(4)
N7 C26 C27 C28 . 0.7(8)
C26 C27 C28 C29 . 0.4(8)
C27 C28 C29 C37 . -1.3(7)
C27 C28 C29 C30 . -180.0(5)
C37 C29 C30 C31 . -2.7(7)
C28 C29 C30 C31 . 176.0(5)
C29 C30 C31 C32 . -0.2(7)
C30 C31 C32 C36 . 3.3(7)
C30 C31 C32 C33 . -174.8(5)
C36 C32 C33 C34 . 0.5(7)
C31 C32 C33 C34 . 178.6(5)
C32 C33 C34 C35 . 1.5(8)
C36 N6 C35 C34 . 0.6(7)
Cu2 N6 C35 C34 . -174.6(4)
C33 C34 C35 N6 . -2.1(8)
C35 N6 C36 C32 . 1.6(6)
Cu2 N6 C36 C32 . 177.6(3)
C35 N6 C36 C37 . -175.3(4)
Cu2 N6 C36 C37 . 0.7(5)
C33 C32 C36 N6 . -2.1(7)
C31 C32 C36 N6 . 179.6(4)
C33 C32 C36 C37 . 174.7(4)
C31 C32 C36 C37 . -3.6(6)
C26 N7 C37 C29 . -0.1(7)
Cu2 N7 C37 C29 . -178.5(3)
C26 N7 C37 C36 . 177.6(4)
Cu2 N7 C37 C36 . -0.8(5)
C28 C29 C37 N7 . 1.2(7)
C30 C29 C37 N7 . 179.9(4)
C28 C29 C37 C36 . -176.5(4)
C30 C29 C37 C36 . 2.3(7)
N6 C36 C37 N7 . 0.1(6)
C32 C36 C37 N7 . -176.9(4)
N6 C36 C37 C29 . 177.8(4)
C32 C36 C37 C29 . 0.8(6)
C42 N8 C38 C39 . -2.4(7)
Cu2 N8 C38 C39 . 169.5(4)
N8 C38 C39 C40 . 1.2(8)
C38 C39 C40 C41 . 0.5(7)
C38 C39 C40 C43 . -177.1(4)
C39 C40 C41 C42 . -0.9(7)
C43 C40 C41 C42 . 176.5(5)
C38 N8 C42 C41 . 1.9(7)
Cu2 N8 C42 C41 . -169.7(4)
C40 C41 C42 N8 . -0.3(8)
C41 C40 C43 C44 . 9.6(7)
C39 C40 C43 C44 . -173.1(4)
C40 C43 C44 C45 . -179.1(4)
C43 C44 C45 C46 . -179.2(4)
C44 C45 C46 C47 . 93.7(5)
C44 C45 C46 C49 . -87.1(5)
C49 C46 C47 C48 . -0.8(6)
C45 C46 C47 C48 . 178.5(4)
C50 N9 C48 C47 . 1.9(6)
Cu2 N9 C48 C47 2_645 178.4(3)
C46 C47 C48 N9 . -1.5(7)
C47 C46 C49 C50 . 2.5(6)
C45 C46 C49 C50 . -176.8(4)
C48 N9 C50 C49 . -0.1(7)
Cu2 N9 C50 C49 2_645 -176.8(3)
C46 C49 C50 N9 . -2.1(7)
